data_4021700
loop_
_publ_author_name
'May Xiao-Wu Jiang'
'Bohan Jin'
'Jennifer L. Gage'
'Alain Priour'
'Gordon Savela'
'Marvin J. Miller'

_publ_section_title
;
 Substrate-Dependent Dihydroxylation of Substituted Cyclopentenes:
 Toward the Syntheses of Carbocyclic Sinefungin and Noraristeromycin
;
_journal_name_full 'Journal of Organic Chemistry'
_journal_page_first 4164
_journal_page_last 4169
_journal_paper_doi 10.1021/jo060224l
_journal_volume 71
_journal_year 2006
_chemical_absolute_configuration ad
_chemical_compound_source synthesized
_chemical_formula_moiety '2(C13 H15 Cl N4 O3)'
_chemical_formula_sum 'C26 H30 Cl2 N8 O6'
_chemical_formula_weight 621.48
_space_group_IT_number 1
_space_group_name_Hall 'P 1'
_space_group_name_H-M_alt 'P 1'
_symmetry_cell_setting triclinic
_symmetry_Int_Tables_number 1
_symmetry_space_group_name_Hall 'P 1'
_symmetry_space_group_name_H-M 'P 1'
_atom_sites_solution_hydrogens geom
_atom_sites_solution_primary direct
_atom_sites_solution_secondary difmap
_audit_creation_method SHELXL-97
_cell_angle_alpha 75.920(1)
_cell_angle_beta 80.014(1)
_cell_angle_gamma 75.820(1)
_cell_formula_units_Z 1
_cell_length_a 6.8927(1)
_cell_length_b 8.8506(2)
_cell_length_c 12.6185(3)
_cell_measurement_reflns_used 8886
_cell_measurement_temperature 100(2)
_cell_measurement_theta_max 31.4864
_cell_measurement_theta_min 2.4278
_cell_volume 718.59(3)
_computing_cell_refinement 'APEX2/SAINT (Bruker, 2004)'
_computing_data_collection 'APEX2 (Bruker, 2004)'
_computing_data_reduction 'SAINT/XPREP (Bruker, 2004; Sheldrick, 2003)'
_computing_molecular_graphics 'XP (Sheldrick, 1998)'
_computing_publication_material 'XCIF (Sheldrick, 2001)/enCIFer (CCDC, 2004)'
_computing_structure_refinement 'XL (Sheldrick, 2001)'
_computing_structure_solution 'XS (Sheldrick, 2001)'
_diffrn_ambient_temperature 100(2)
_diffrn_detector_area_resol_mean 8.33
_diffrn_measured_fraction_theta_full 0.992
_diffrn_measured_fraction_theta_max 0.992
_diffrn_measurement_device_type 'Bruker x8-ApexII CCD diffractometer'
_diffrn_measurement_method '\f and \w scans'
_diffrn_radiation_monochromator graphite
_diffrn_radiation_probe x-ray
_diffrn_radiation_type MoK\a
_diffrn_radiation_wavelength 0.71073
_diffrn_reflns_av_R_equivalents 0.0229
_diffrn_reflns_av_sigmaI/netI 0.0175
_diffrn_reflns_limit_h_max 10
_diffrn_reflns_limit_h_min -10
_diffrn_reflns_limit_k_max 13
_diffrn_reflns_limit_k_min -12
_diffrn_reflns_limit_l_max 18
_diffrn_reflns_limit_l_min -18
_diffrn_reflns_number 46756
_diffrn_reflns_theta_full 31.54
_diffrn_reflns_theta_max 31.54
_diffrn_reflns_theta_min 1.68
_diffrn_source 'fine-focus sealed tube'
_diffrn_source_type 'Siemens KFFMO2K-90'
_exptl_absorpt_coefficient_mu 0.282
_exptl_absorpt_correction_T_max 0.9916
_exptl_absorpt_correction_T_min 0.9078
_exptl_absorpt_correction_type multi-scan
_exptl_absorpt_process_details
;
Blessing, R. H. (1995) Acta Cryst. A51. 33-38.

Sheldrick, G. M. (2004) SADABS. University of G\:ottingen, Germany
;
_exptl_crystal_colour 'clear colorless'
_exptl_crystal_density_diffrn 1.436
_exptl_crystal_density_method 'not measured'
_exptl_crystal_description needle
_exptl_crystal_F_000 324
_exptl_crystal_size_max 0.35
_exptl_crystal_size_mid 0.09
_exptl_crystal_size_min 0.03
_refine_diff_density_max 0.383
_refine_diff_density_min -0.158
_refine_diff_density_rms 0.049
_refine_ls_abs_structure_details 'Flack H D (1983), Acta Cryst. A39, 876-881'
_refine_ls_abs_structure_Flack -0.01(2)
_refine_ls_extinction_method none
_refine_ls_goodness_of_fit_ref 1.059
_refine_ls_hydrogen_treatment constr
_refine_ls_matrix_type full
_refine_ls_number_parameters 385
_refine_ls_number_reflns 9486
_refine_ls_number_restraints 3
_refine_ls_restrained_S_all 1.059
_refine_ls_R_factor_all 0.0274
_refine_ls_R_factor_gt 0.0264
_refine_ls_shift/su_max 0.001
_refine_ls_shift/su_mean 0.000
_refine_ls_structure_factor_coef Fsqd
_refine_ls_weighting_details 'calc w=1/[\s^2^(Fo^2^)+(0.0473P)^2^+0.0505P] where P=(Fo^2^+2Fc^2^)/3'
_refine_ls_weighting_scheme calc
_refine_ls_wR_factor_gt 0.0681
_refine_ls_wR_factor_ref 0.0689
_reflns_number_gt 9263
_reflns_number_total 9486
_reflns_threshold_expression >2sigma(I)
_cod_data_source_file jo060224lsi20060202_035642.cif
_cod_database_code 4021700

loop_
_symmetry_equiv_pos_as_xyz
'x, y, z'

loop_
_atom_site_label
_atom_site_type_symbol
_atom_site_fract_x
_atom_site_fract_y
_atom_site_fract_z
_atom_site_U_iso_or_equiv
_atom_site_adp_type
_atom_site_occupancy
_atom_site_symmetry_multiplicity
_atom_site_calc_flag
_atom_site_refinement_flags
Cl1 Cl 0.90697(3) 0.09939(3) 0.472675(19) 0.01932(5) Uani 1 1 d .
N1 N 0.79478(12) 0.48725(9) 0.12574(7) 0.01295(14) Uani 1 1 d .
N2 N 0.72978(12) 0.43580(10) 0.31214(7) 0.01442(14) Uani 1 1 d .
N3 N 1.05322(13) 0.04580(10) 0.27552(8) 0.01564(15) Uani 1 1 d .
N4 N 1.00655(13) 0.23118(10) 0.10190(7) 0.01434(15) Uani 1 1 d .
O1 O 0.59000(13) 0.68410(9) -0.13123(6) 0.02059(15) Uani 1 1 d .
O2 O 0.62850(12) 0.93204(9) -0.13691(6) 0.01940(14) Uani 1 1 d .
O3 O 0.84291(12) 0.82303(9) 0.12185(6) 0.01766(13) Uani 1 1 d .
H3 H 0.7659 0.9033 0.1418 0.026 Uiso 1 1 calc R
C1 C 0.63111(14) 0.85482(11) -0.02391(8) 0.01432(15) Uani 1 1 d .
H1 H 0.5230 0.9118 0.0251 0.017 Uiso 1 1 calc R
C2 C 0.84308(14) 0.83791(11) 0.00687(8) 0.01420(16) Uani 1 1 d .
H2 H 0.9059 0.9280 -0.0369 0.017 Uiso 1 1 calc R
C3 C 0.95809(14) 0.67998(11) -0.02252(8) 0.01450(16) Uani 1 1 d .
H3A H 1.0754 0.6341 0.0193 0.017 Uiso 1 1 calc R
H3B H 1.0063 0.6948 -0.1022 0.017 Uiso 1 1 calc R
C4 C 0.80536(14) 0.57136(11) 0.00932(8) 0.01368(15) Uani 1 1 d .
H4 H 0.8425 0.4908 -0.0383 0.016 Uiso 1 1 calc R
C5 C 0.60501(14) 0.68423(11) -0.01972(8) 0.01410(16) Uani 1 1 d .
H5 H 0.4862 0.6557 0.0323 0.017 Uiso 1 1 calc R
C6 C 0.69804(14) 0.54077(11) 0.21947(8) 0.01414(16) Uani 1 1 d .
H6A H 0.6157 0.6444 0.2173 0.017 Uiso 1 1 calc R
C7 C 0.85432(14) 0.30435(11) 0.27757(8) 0.01300(16) Uani 1 1 d .
C8 C 0.94197(14) 0.15338(11) 0.33128(8) 0.01444(17) Uani 1 1 d .
C9 C 1.07832(15) 0.09019(11) 0.16439(9) 0.01581(17) Uani 1 1 d .
H9 H 1.1568 0.0111 0.1262 0.019 Uiso 1 1 calc R
C10 C 0.89564(14) 0.33423(11) 0.16190(8) 0.01241(16) Uani 1 1 d .
C11 C 0.53828(16) 0.84574(12) -0.18936(8) 0.01764(17) Uani 1 1 d .
C12 C 0.31188(18) 0.90567(15) -0.18063(11) 0.0276(2) Uani 1 1 d .
H12A H 0.2564 0.8963 -0.1029 0.041 Uiso 1 1 calc R
H12B H 0.2523 0.8419 -0.2144 0.041 Uiso 1 1 calc R
H12C H 0.2804 1.0176 -0.2189 0.041 Uiso 1 1 calc R
C13 C 0.6346(2) 0.85722(18) -0.30707(10) 0.0321(3) Uani 1 1 d .
H13A H 0.6004 0.9678 -0.3477 0.048 Uiso 1 1 calc R
H13B H 0.5846 0.7883 -0.3413 0.048 Uiso 1 1 calc R
H13C H 0.7813 0.8230 -0.3087 0.048 Uiso 1 1 calc R
Cl2 Cl 0.55483(3) 0.24137(3) 0.018946(18) 0.01807(5) Uani 1 1 d .
N5 N 0.22895(12) 0.41894(9) 0.35875(7) 0.01285(14) Uani 1 1 d .
N6 N 0.27400(12) 0.47994(10) 0.17236(7) 0.01469(14) Uani 1 1 d .
N7 N 0.57112(13) 0.06503(10) 0.21837(7) 0.01470(15) Uani 1 1 d .
N8 N 0.41808(13) 0.14415(10) 0.38854(7) 0.01401(15) Uani 1 1 d .
O4 O 0.31961(13) 0.32707(9) 0.64294(6) 0.02003(14) Uani 1 1 d .
O5 O 0.33885(16) 0.57314(10) 0.65427(7) 0.02809(19) Uani 1 1 d .
O6 O 0.29942(13) 0.75008(9) 0.36986(7) 0.02224(15) Uani 1 1 d .
H6 H 0.2279 0.8380 0.3429 0.033 Uiso 1 1 calc R
C14 C 0.38253(17) 0.57395(12) 0.53928(9) 0.01987(19) Uani 1 1 d .
H14 H 0.5198 0.5943 0.5085 0.024 Uiso 1 1 calc R
C15 C 0.21657(18) 0.69579(12) 0.47999(9) 0.02057(19) Uani 1 1 d .
H15 H 0.1628 0.7869 0.5182 0.025 Uiso 1 1 calc R
C16 C 0.05418(16) 0.60011(12) 0.48777(9) 0.01959(18) Uani 1 1 d .
H16A H -0.0306 0.5951 0.5599 0.024 Uiso 1 1 calc R
H16B H -0.0335 0.6493 0.4287 0.024 Uiso 1 1 calc R
C17 C 0.17141(14) 0.43305(11) 0.47446(8) 0.01465(16) Uani 1 1 d .
H17 H 0.0899 0.3524 0.5138 0.018 Uiso 1 1 calc R
C18 C 0.36134(15) 0.40702(11) 0.53170(8) 0.01417(15) Uani 1 1 d .
H18 H 0.4846 0.3483 0.4924 0.017 Uiso 1 1 calc R
C19 C 0.19013(14) 0.53013(11) 0.26309(8) 0.01460(16) Uani 1 1 d .
H19 H 0.1097 0.6341 0.2627 0.018 Uiso 1 1 calc R
C20 C 0.37391(14) 0.32590(11) 0.21013(8) 0.01278(16) Uani 1 1 d .
C21 C 0.49546(14) 0.20738(12) 0.15948(8) 0.01372(16) Uani 1 1 d .
C22 C 0.52714(14) 0.04030(11) 0.32899(8) 0.01460(17) Uani 1 1 d .
H22 H 0.5802 -0.0632 0.3690 0.018 Uiso 1 1 calc R
C23 C 0.34580(14) 0.28488(11) 0.32599(8) 0.01241(16) Uani 1 1 d .
C24 C 0.37677(17) 0.41110(12) 0.71156(9) 0.02061(19) Uani 1 1 d .
C25 C 0.2366(2) 0.39687(19) 0.81811(10) 0.0351(3) Uani 1 1 d .
H25A H 0.0966 0.4342 0.8021 0.053 Uiso 1 1 calc R
H25B H 0.2649 0.4620 0.8639 0.053 Uiso 1 1 calc R
H25C H 0.2575 0.2852 0.8574 0.053 Uiso 1 1 calc R
C26 C 0.59824(19) 0.35158(14) 0.72706(10) 0.0249(2) Uani 1 1 d .
H26A H 0.6225 0.2385 0.7632 0.037 Uiso 1 1 calc R
H26B H 0.6348 0.4127 0.7729 0.037 Uiso 1 1 calc R
H26C H 0.6803 0.3651 0.6551 0.037 Uiso 1 1 calc R

loop_
_atom_site_aniso_label
_atom_site_aniso_U_11
_atom_site_aniso_U_22
_atom_site_aniso_U_33
_atom_site_aniso_U_23
_atom_site_aniso_U_13
_atom_site_aniso_U_12
Cl1 0.02020(10) 0.01992(10) 0.01430(10) 0.00344(8) -0.00332(8) -0.00381(8)
N1 0.0144(3) 0.0106(3) 0.0126(3) -0.0012(3) -0.0017(3) -0.0015(3)
N2 0.0143(3) 0.0146(3) 0.0134(4) -0.0018(3) -0.0010(3) -0.0029(3)
N3 0.0154(4) 0.0125(3) 0.0179(4) 0.0002(3) -0.0042(3) -0.0028(3)
N4 0.0146(3) 0.0124(3) 0.0155(4) -0.0024(3) -0.0022(3) -0.0023(3)
O1 0.0319(4) 0.0150(3) 0.0154(3) -0.0001(3) -0.0101(3) -0.0039(3)
O2 0.0238(4) 0.0157(3) 0.0184(3) 0.0044(3) -0.0075(3) -0.0082(3)
O3 0.0208(3) 0.0154(3) 0.0174(3) -0.0061(3) -0.0034(3) -0.0017(2)
C1 0.0136(4) 0.0124(4) 0.0156(4) -0.0019(3) -0.0009(3) -0.0017(3)
C2 0.0144(4) 0.0128(4) 0.0152(4) -0.0029(3) -0.0010(3) -0.0030(3)
C3 0.0142(4) 0.0124(4) 0.0151(4) -0.0019(3) 0.0008(3) -0.0023(3)
C4 0.0169(4) 0.0114(4) 0.0116(4) -0.0003(3) -0.0015(3) -0.0030(3)
C5 0.0157(4) 0.0135(4) 0.0126(4) 0.0000(3) -0.0029(3) -0.0040(3)
C6 0.0139(4) 0.0141(4) 0.0137(4) -0.0028(3) -0.0004(3) -0.0029(3)
C7 0.0126(4) 0.0131(4) 0.0127(4) -0.0012(3) -0.0012(3) -0.0036(3)
C8 0.0125(4) 0.0153(4) 0.0151(4) 0.0002(3) -0.0030(3) -0.0046(3)
C9 0.0145(4) 0.0131(4) 0.0192(4) -0.0026(3) -0.0028(3) -0.0019(3)
C10 0.0117(4) 0.0114(4) 0.0138(4) -0.0006(3) -0.0026(3) -0.0030(3)
C11 0.0193(4) 0.0165(4) 0.0153(4) 0.0035(3) -0.0045(3) -0.0056(3)
C12 0.0189(5) 0.0292(5) 0.0315(6) 0.0038(4) -0.0080(4) -0.0061(4)
C13 0.0339(6) 0.0442(7) 0.0154(5) 0.0011(5) -0.0020(4) -0.0111(5)
Cl2 0.02279(11) 0.02011(10) 0.01188(10) -0.00447(7) -0.00184(8) -0.00470(8)
N5 0.0133(3) 0.0123(3) 0.0122(3) -0.0024(3) -0.0021(3) -0.0011(3)
N6 0.0153(3) 0.0138(3) 0.0147(4) -0.0017(3) -0.0040(3) -0.0024(3)
N7 0.0151(3) 0.0145(3) 0.0154(4) -0.0046(3) -0.0022(3) -0.0030(3)
N8 0.0141(3) 0.0135(3) 0.0147(4) -0.0024(3) -0.0027(3) -0.0032(3)
O4 0.0308(4) 0.0183(3) 0.0107(3) -0.0011(3) -0.0028(3) -0.0065(3)
O5 0.0486(5) 0.0146(3) 0.0211(4) -0.0073(3) -0.0163(4) 0.0052(3)
O6 0.0294(4) 0.0122(3) 0.0233(4) 0.0009(3) -0.0084(3) -0.0020(3)
C14 0.0282(5) 0.0125(4) 0.0201(5) -0.0017(3) -0.0098(4) -0.0034(3)
C15 0.0296(5) 0.0117(4) 0.0190(5) -0.0031(3) -0.0077(4) 0.0012(3)
C16 0.0189(4) 0.0180(4) 0.0188(5) -0.0062(3) -0.0018(3) 0.0039(3)
C17 0.0145(4) 0.0151(4) 0.0135(4) -0.0035(3) -0.0001(3) -0.0021(3)
C18 0.0186(4) 0.0114(3) 0.0116(4) -0.0018(3) -0.0026(3) -0.0016(3)
C19 0.0145(4) 0.0141(4) 0.0147(4) -0.0014(3) -0.0036(3) -0.0024(3)
C20 0.0134(4) 0.0137(4) 0.0117(4) -0.0021(3) -0.0033(3) -0.0030(3)
C21 0.0150(4) 0.0159(4) 0.0118(4) -0.0039(3) -0.0021(3) -0.0051(3)
C22 0.0154(4) 0.0129(4) 0.0159(4) -0.0026(3) -0.0036(3) -0.0030(3)
C23 0.0120(4) 0.0135(4) 0.0124(4) -0.0032(3) -0.0019(3) -0.0032(3)
C24 0.0295(5) 0.0165(4) 0.0146(4) -0.0054(3) -0.0058(4) 0.0018(4)
C25 0.0340(6) 0.0487(8) 0.0151(5) -0.0109(5) -0.0025(4) 0.0089(6)
C26 0.0301(5) 0.0226(5) 0.0207(5) -0.0025(4) -0.0081(4) -0.0017(4)

loop_
_atom_type_symbol
_atom_type_description
_atom_type_scat_dispersion_real
_atom_type_scat_dispersion_imag
_atom_type_scat_source
C C 0.0033 0.0016 'International Tables Vol C Tables 4.2.6.8 and 6.1.1.4'
H H 0.0000 0.0000 'International Tables Vol C Tables 4.2.6.8 and 6.1.1.4'
O O 0.0106 0.0060 'International Tables Vol C Tables 4.2.6.8 and 6.1.1.4'
N N 0.0061 0.0033 'International Tables Vol C Tables 4.2.6.8 and 6.1.1.4'
Cl Cl 0.1484 0.1585 'International Tables Vol C Tables 4.2.6.8 and 6.1.1.4'

loop_
_geom_angle_atom_site_label_1
_geom_angle_atom_site_label_2
_geom_angle_atom_site_label_3
_geom_angle
C10 N1 C6 105.65(8)
C10 N1 C4 124.04(8)
C6 N1 C4 130.22(8)
C6 N2 C7 103.53(8)
C8 N3 C9 117.40(8)
C9 N4 C10 112.09(9)
C5 O1 C11 108.32(8)
C1 O2 C11 108.47(7)
C2 O3 H3 109.5
O2 C1 C2 108.15(7)
O2 C1 C5 104.43(7)
C2 C1 C5 106.89(7)
O2 C1 H1 112.3
C2 C1 H1 112.3
C5 C1 H1 112.3
O3 C2 C3 107.74(8)
O3 C2 C1 112.43(8)
C3 C2 C1 103.17(7)
O3 C2 H2 111.1
C3 C2 H2 111.1
C1 C2 H2 111.1
C2 C3 C4 105.03(7)
C2 C3 H3A 110.7
C4 C3 H3A 110.7
C2 C3 H3B 110.7
C4 C3 H3B 110.7
H3A C3 H3B 108.8
N1 C4 C3 113.49(8)
N1 C4 C5 112.61(8)
C3 C4 C5 103.93(7)
N1 C4 H4 108.9
C3 C4 H4 108.9
C5 C4 H4 108.9
O1 C5 C4 106.79(8)
O1 C5 C1 104.21(7)
C4 C5 C1 106.23(7)
O1 C5 H5 113.0
C4 C5 H5 113.0
C1 C5 H5 113.0
N2 C6 N1 114.33(8)
N2 C6 H6A 122.8
N1 C6 H6A 122.8
N2 C7 C8 134.06(9)
N2 C7 C10 110.88(8)
C8 C7 C10 115.05(9)
N3 C8 C7 121.23(9)
N3 C8 Cl1 118.24(7)
C7 C8 Cl1 120.53(8)
N4 C9 N3 128.01(9)
N4 C9 H9 116.0
N3 C9 H9 116.0
N4 C10 N1 128.17(9)
N4 C10 C7 126.21(9)
N1 C10 C7 105.60(8)
O2 C11 O1 104.53(8)
O2 C11 C13 108.92(9)
O1 C11 C13 108.80(10)
O2 C11 C12 110.77(9)
O1 C11 C12 111.03(9)
C13 C11 C12 112.47(10)
C11 C12 H12A 109.5
C11 C12 H12B 109.5
H12A C12 H12B 109.5
C11 C12 H12C 109.5
H12A C12 H12C 109.5
H12B C12 H12C 109.5
C11 C13 H13A 109.5
C11 C13 H13B 109.5
H13A C13 H13B 109.5
C11 C13 H13C 109.5
H13A C13 H13C 109.5
H13B C13 H13C 109.5
C23 N5 C19 105.71(8)
C23 N5 C17 124.11(8)
C19 N5 C17 130.13(8)
C19 N6 C20 103.69(8)
C21 N7 C22 117.89(9)
C22 N8 C23 112.30(9)
C18 O4 C24 107.56(8)
C24 O5 C14 107.36(8)
C15 O6 H6 109.5
O5 C14 C15 108.53(9)
O5 C14 C18 103.83(8)
C15 C14 C18 107.18(8)
O5 C14 H14 112.3
C15 C14 H14 112.3
C18 C14 H14 112.3
O6 C15 C14 107.98(9)
O6 C15 C16 113.03(9)
C14 C15 C16 103.32(8)
O6 C15 H15 110.7
C14 C15 H15 110.7
C16 C15 H15 110.7
C17 C16 C15 105.09(8)
C17 C16 H16A 110.7
C15 C16 H16A 110.7
C17 C16 H16B 110.7
C15 C16 H16B 110.7
H16A C16 H16B 108.8
N5 C17 C16 113.36(8)
N5 C17 C18 110.34(7)
C16 C17 C18 103.91(8)
N5 C17 H17 109.7
C16 C17 H17 109.7
C18 C17 H17 109.7
O4 C18 C17 107.70(8)
O4 C18 C14 104.82(8)
C17 C18 C14 106.52(8)
O4 C18 H18 112.4
C17 C18 H18 112.4
C14 C18 H18 112.4
N6 C19 N5 114.29(8)
N6 C19 H19 122.9
N5 C19 H19 122.9
N6 C20 C21 134.12(9)
N6 C20 C23 110.93(8)
C21 C20 C23 114.94(8)
N7 C21 C20 120.93(9)
N7 C21 Cl2 118.24(8)
C20 C21 Cl2 120.83(7)
N8 C22 N7 127.59(9)
N8 C22 H22 116.2
N7 C22 H22 116.2
N8 C23 N5 128.34(9)
N8 C23 C20 126.29(9)
N5 C23 C20 105.37(8)
O5 C24 O4 104.59(8)
O5 C24 C25 108.44(9)
O4 C24 C25 107.99(10)
O5 C24 C26 110.74(10)
O4 C24 C26 110.93(9)
C25 C24 C26 113.72(10)
C24 C25 H25A 109.5
C24 C25 H25B 109.5
H25A C25 H25B 109.5
C24 C25 H25C 109.5
H25A C25 H25C 109.5
H25B C25 H25C 109.5
C24 C26 H26A 109.5
C24 C26 H26B 109.5
H26A C26 H26B 109.5
C24 C26 H26C 109.5
H26A C26 H26C 109.5
H26B C26 H26C 109.5

loop_
_geom_bond_atom_site_label_1
_geom_bond_atom_site_label_2
_geom_bond_distance
Cl1 C8 1.7211(10)
N1 C10 1.3689(12)
N1 C6 1.3828(12)
N1 C4 1.4748(12)
N2 C6 1.3187(12)
N2 C7 1.3815(13)
N3 C8 1.3306(13)
N3 C9 1.3534(14)
N4 C9 1.3333(12)
N4 C10 1.3353(13)
O1 C5 1.4289(12)
O1 C11 1.4290(12)
O2 C1 1.4246(12)
O2 C11 1.4247(13)
O3 C2 1.4245(12)
O3 H3 0.8400
C1 C2 1.5392(13)
C1 C5 1.5510(13)
C1 H1 1.0000
C2 C3 1.5255(13)
C2 H2 1.0000
C3 C4 1.5347(13)
C3 H3A 0.9900
C3 H3B 0.9900
C4 C5 1.5365(13)
C4 H4 1.0000
C5 H5 1.0000
C6 H6A 0.9500
C7 C8 1.3840(13)
C7 C10 1.4094(14)
C9 H9 0.9500
C11 C13 1.5082(16)
C11 C12 1.5140(16)
C12 H12A 0.9800
C12 H12B 0.9800
C12 H12C 0.9800
C13 H13A 0.9800
C13 H13B 0.9800
C13 H13C 0.9800
Cl2 C21 1.7181(10)
N5 C23 1.3720(12)
N5 C19 1.3792(12)
N5 C17 1.4726(12)
N6 C19 1.3169(13)
N6 C20 1.3776(12)
N7 C21 1.3298(13)
N7 C22 1.3510(13)
N8 C22 1.3327(13)
N8 C23 1.3328(12)
O4 C18 1.4248(12)
O4 C24 1.4259(13)
O5 C24 1.4231(13)
O5 C14 1.4285(14)
O6 C15 1.4222(14)
O6 H6 0.8400
C14 C15 1.5267(15)
C14 C18 1.5469(14)
C14 H14 1.0000
C15 C16 1.5380(16)
C15 H15 1.0000
C16 C17 1.5348(13)
C16 H16A 0.9900
C16 H16B 0.9900
C17 C18 1.5452(14)
C17 H17 1.0000
C18 H18 1.0000
C19 H19 0.9500
C20 C21 1.3858(13)
C20 C23 1.4088(13)
C22 H22 0.9500
C24 C25 1.5111(17)
C24 C26 1.5184(17)
C25 H25A 0.9800
C25 H25B 0.9800
C25 H25C 0.9800
C26 H26A 0.9800
C26 H26B 0.9800
C26 H26C 0.9800

loop_
_geom_hbond_atom_site_label_D
_geom_hbond_atom_site_label_H
_geom_hbond_distance_DH
_geom_hbond_distance_HA
_geom_hbond_angle_DHA
_geom_hbond_distance_DA
_geom_hbond_atom_site_label_A
_geom_hbond_site_symmetry_A
O3 H3 0.840 2.017 168.54 2.847(12) N7 1_565
O6 H6 0.840 2.016 178.38 2.8558(12) N3 1_465

loop_
_cod_related_entry_id
_cod_related_entry_database
_cod_related_entry_code
1 ChemSpider 8956613
